data_4325284
loop_
_publ_author_name
'Adam L. Moore'
'Brendan Twamley'
'Charles L. Barnes'
'Paul D. Benny'

_publ_contact_author_address
;Department of Chemistry, 
Washington State University, 
PO Box 644630, 
Pullman, 
WA 99164, 
USA
;
_publ_contact_author_email bennyp@wsu.edu
_publ_contact_author_name 'Paul D. Benny'
_publ_section_title
;
 Investigation of Mixed Oxidation State Cyanide-Bridged ReVOxo
 (acac2en/pn) and ReI(bipy)(CO)3 Complexes
;
_journal_name_full 'Inorganic Chemistry'
_journal_page_first 4686
_journal_page_last 4688
_journal_paper_doi 10.1021/ic2005002
_journal_volume 50
_journal_year 2011
_chemical_formula_moiety 'C27 H28 N5 O6 Re2, F6 P'
_chemical_formula_sum 'C27 H28 F6 N5 O6 P Re2'
_chemical_formula_weight 1035.91
_space_group_IT_number 14
_symmetry_cell_setting monoclinic
_symmetry_Int_Tables_number 14
_symmetry_space_group_name_Hall '-P 2ybc'
_symmetry_space_group_name_H-M 'P 1 21/c 1'
_atom_sites_solution_hydrogens geom
_atom_sites_solution_primary direct
_atom_sites_solution_secondary difmap
_audit_creation_method SHELXL-97
_cell_angle_alpha 90.00
_cell_angle_beta 100.845(2)
_cell_angle_gamma 90.00
_cell_formula_units_Z 4
_cell_length_a 17.1658(6)
_cell_length_b 12.5539(4)
_cell_length_c 15.1201(5)
_cell_measurement_reflns_used 9983
_cell_measurement_temperature 173(2)
_cell_measurement_theta_max 27.5
_cell_measurement_theta_min 2.9
_cell_volume 3200.15(19)
_computing_cell_refinement 'APEX2 (Bruker AXS, 2008)'
_computing_data_collection 'APEX2 (Bruker AXS, 2008)'
_computing_data_reduction 'APEX2 (Bruker AXS, 2008)'
_computing_molecular_graphics 'ORTEP-III (Burnett & Johnson, 1996)'
_computing_publication_material 'CIFTAB (Sheldrick, 1997)'
_computing_structure_refinement 'SHELXL-97 (Sheldrick, 1997)'
_computing_structure_solution 'SHELXS-97 (Sheldrick, 1997)'
_diffrn_ambient_temperature 173(2)
_diffrn_measured_fraction_theta_full 0.996
_diffrn_measured_fraction_theta_max 0.996
_diffrn_measurement_device_type 'Bruker APEXII CCD area detector'
_diffrn_measurement_method 'omega scans'
_diffrn_radiation_monochromator graphite
_diffrn_radiation_probe x-ray
_diffrn_radiation_type MoK\a
_diffrn_radiation_wavelength 0.71073
_diffrn_reflns_av_R_equivalents 0.0453
_diffrn_reflns_av_sigmaI/netI 0.0443
_diffrn_reflns_limit_h_max 22
_diffrn_reflns_limit_h_min -19
_diffrn_reflns_limit_k_max 12
_diffrn_reflns_limit_k_min -16
_diffrn_reflns_limit_l_max 16
_diffrn_reflns_limit_l_min -19
_diffrn_reflns_number 28777
_diffrn_reflns_theta_full 27.57
_diffrn_reflns_theta_max 27.57
_diffrn_reflns_theta_min 2.02
_diffrn_source 'fine-focus sealed tube'
_diffrn_standards_decay_% 0.0
_exptl_absorpt_coefficient_mu 7.692
_exptl_absorpt_correction_T_max 0.70
_exptl_absorpt_correction_T_min 0.32
_exptl_absorpt_correction_type multi-scan
_exptl_absorpt_process_details
;
 Data were corrected for decay and absorption using the program SADABS 
 (Sheldrick, G. M. (2003). SADABS. Version 2.10. University of
 G\"ottingen, Germany).
;
_exptl_crystal_colour blue-green
_exptl_crystal_density_diffrn 2.150
_exptl_crystal_description plate
_exptl_crystal_F_000 1968
_exptl_crystal_size_max 0.45
_exptl_crystal_size_mid 0.45
_exptl_crystal_size_min 0.05
_refine_diff_density_max 1.468
_refine_diff_density_min -1.547
_refine_diff_density_rms 0.196
_refine_ls_extinction_method none
_refine_ls_goodness_of_fit_ref 1.043
_refine_ls_hydrogen_treatment noref
_refine_ls_matrix_type full
_refine_ls_number_parameters 428
_refine_ls_number_reflns 7385
_refine_ls_number_restraints 0
_refine_ls_restrained_S_all 1.043
_refine_ls_R_factor_all 0.0320
_refine_ls_R_factor_gt 0.0273
_refine_ls_shift/su_max 0.001
_refine_ls_shift/su_mean 0.000
_refine_ls_structure_factor_coef Fsqd
_refine_ls_weighting_details 'calc w=1/[\s^2^(Fo^2^)+(0.0449P)^2^+1.1487P] where P=(Fo^2^+2Fc^2^)/3'
_refine_ls_weighting_scheme calc
_refine_ls_wR_factor_gt 0.0757
_refine_ls_wR_factor_ref 0.0789
_reflns_number_gt 6595
_reflns_number_total 7385
_reflns_threshold_expression >2sigma(I)
_cod_data_source_file ic2005002_si_002_1.cif
_cod_data_source_block cmpd4
_cod_original_cell_volume 3200.15(18)
_cod_original_sg_symbol_H-M 'P 21/c'
_cod_database_code 4325284

loop_
_symmetry_equiv_pos_as_xyz
'x, y, z'
'-x, y+1/2, -z+1/2'
'-x, -y, -z'
'x, -y-1/2, z-1/2'

loop_
_atom_site_label
_atom_site_type_symbol
_atom_site_fract_x
_atom_site_fract_y
_atom_site_fract_z
_atom_site_U_iso_or_equiv
_atom_site_adp_type
_atom_site_occupancy
_atom_site_symmetry_multiplicity
_atom_site_calc_flag
_atom_site_refinement_flags
Re1 Re 0.141660(8) 0.403206(11) 0.344712(8) 0.01593(6) Uani 1 1 d .
P1 P 0.16555(7) 0.88296(9) 0.38872(6) 0.0233(2) Uani 1 1 d .
F1 F 0.20903(18) 0.8250(2) 0.31776(17) 0.0421(7) Uani 1 1 d .
O1 O 0.13551(16) 0.3199(2) 0.45866(17) 0.0217(6) Uani 1 1 d .
N1 N 0.03702(18) 0.4787(2) 0.35956(19) 0.0178(6) Uani 1 1 d .
C1 C 0.0676(3) 0.2869(3) 0.4759(2) 0.0221(8) Uani 1 1 d .
Re2 Re 0.443285(8) 0.295775(12) 0.345831(9) 0.01963(6) Uani 1 1 d .
F2 F 0.15280(17) 0.7717(2) 0.43501(17) 0.0379(6) Uani 1 1 d .
O2 O 0.20267(15) 0.5167(2) 0.42696(16) 0.0195(5) Uani 1 1 d .
N2 N 0.14613(19) 0.5160(2) 0.24567(19) 0.0189(6) Uani 1 1 d .
C2 C -0.0047(2) 0.3324(3) 0.4429(2) 0.0223(8) Uani 1 1 d .
H2 H -0.0501 0.2953 0.4540 0.027 Uiso 1 1 calc R
F3 F 0.1220(2) 0.9424(3) 0.45877(19) 0.0530(8) Uani 1 1 d .
O3 O 0.11291(17) 0.3049(2) 0.26958(18) 0.0242(6) Uani 1 1 d .
N3 N 0.32531(19) 0.3280(3) 0.3618(2) 0.0214(7) Uani 1 1 d .
C3 C -0.0188(2) 0.4297(3) 0.3936(2) 0.0198(8) Uani 1 1 d .
F4 F 0.17902(17) 0.9958(2) 0.34399(17) 0.0392(6) Uani 1 1 d .
O4 O 0.6041(2) 0.2317(3) 0.3035(3) 0.0483(9) Uani 1 1 d .
N4 N 0.39010(19) 0.1481(3) 0.2896(2) 0.0224(7) Uani 1 1 d .
C4 C 0.0255(3) 0.5888(3) 0.3263(3) 0.0227(8) Uani 1 1 d .
H4A H 0.0721 0.6318 0.3539 0.027 Uiso 1 1 calc R
H4B H -0.0215 0.6191 0.3463 0.027 Uiso 1 1 calc R
F5 F 0.24883(18) 0.8957(2) 0.45551(18) 0.0465(8) Uani 1 1 d .
O5 O 0.5018(2) 0.2177(3) 0.5399(2) 0.0472(9) Uani 1 1 d .
N5 N 0.38959(19) 0.3348(3) 0.2073(2) 0.0226(7) Uani 1 1 d .
C5 C 0.0140(3) 0.5990(3) 0.2237(2) 0.0239(8) Uani 1 1 d .
H5A H -0.0416 0.5812 0.1969 0.029 Uiso 1 1 calc R
H5B H 0.0234 0.6739 0.2080 0.029 Uiso 1 1 calc R
F6 F 0.08276(17) 0.8700(3) 0.32085(19) 0.0494(8) Uani 1 1 d .
O6 O 0.5037(2) 0.5226(3) 0.3960(2) 0.0426(8) Uani 1 1 d .
C6 C 0.0695(2) 0.5266(3) 0.1824(2) 0.0221(8) Uani 1 1 d .
H6A H 0.0449 0.4555 0.1699 0.026 Uiso 1 1 calc R
H6B H 0.0784 0.5573 0.1248 0.026 Uiso 1 1 calc R
C7 C 0.2039(2) 0.5842(3) 0.2437(2) 0.0198(8) Uani 1 1 d .
C8 C 0.2672(2) 0.5966(3) 0.3189(3) 0.0221(8) Uani 1 1 d .
H8 H 0.3167 0.6223 0.3085 0.027 Uiso 1 1 calc R
C9 C 0.2600(2) 0.5732(3) 0.4054(3) 0.0244(8) Uani 1 1 d .
C10 C 0.0744(3) 0.1938(4) 0.5383(3) 0.0331(10) Uani 1 1 d .
H10A H 0.0969 0.1330 0.5110 0.050 Uiso 1 1 calc R
H10B H 0.0217 0.1749 0.5494 0.050 Uiso 1 1 calc R
H10C H 0.1091 0.2123 0.5954 0.050 Uiso 1 1 calc R
C11 C -0.1012(2) 0.4752(3) 0.3847(3) 0.0262(9) Uani 1 1 d .
H11A H -0.1009 0.5330 0.4283 0.039 Uiso 1 1 calc R
H11B H -0.1378 0.4192 0.3963 0.039 Uiso 1 1 calc R
H11C H -0.1186 0.5030 0.3236 0.039 Uiso 1 1 calc R
C12 C 0.2019(3) 0.6595(3) 0.1661(2) 0.0277(9) Uani 1 1 d .
H12A H 0.1909 0.6195 0.1094 0.042 Uiso 1 1 calc R
H12B H 0.2533 0.6953 0.1717 0.042 Uiso 1 1 calc R
H12C H 0.1602 0.7127 0.1665 0.042 Uiso 1 1 calc R
C13 C 0.3182(3) 0.6178(4) 0.4834(3) 0.0339(10) Uani 1 1 d .
H13A H 0.2899 0.6618 0.5206 0.051 Uiso 1 1 calc R
H13B H 0.3575 0.6614 0.4607 0.051 Uiso 1 1 calc R
H13C H 0.3450 0.5591 0.5197 0.051 Uiso 1 1 calc R
C14 C 0.2602(2) 0.3525(3) 0.3538(2) 0.0218(8) Uani 1 1 d .
C15 C 0.3971(3) 0.0541(3) 0.3342(3) 0.0295(9) Uani 1 1 d .
H15 H 0.4298 0.0501 0.3922 0.035 Uiso 1 1 calc R
C16 C 0.3582(3) -0.0350(4) 0.2979(3) 0.0341(10) Uani 1 1 d .
H16 H 0.3636 -0.1001 0.3306 0.041 Uiso 1 1 calc R
C17 C 0.3109(3) -0.0301(4) 0.2134(3) 0.0383(11) Uani 1 1 d .
H17 H 0.2832 -0.0915 0.1876 0.046 Uiso 1 1 calc R
C18 C 0.3043(3) 0.0646(4) 0.1669(3) 0.0305(9) Uani 1 1 d .
H18 H 0.2721 0.0694 0.1086 0.037 Uiso 1 1 calc R
C19 C 0.3453(2) 0.1534(3) 0.2063(2) 0.0232(8) Uani 1 1 d .
C20 C 0.3436(2) 0.2576(4) 0.1606(2) 0.0242(8) Uani 1 1 d .
C21 C 0.2990(3) 0.2785(4) 0.0760(3) 0.0335(10) Uani 1 1 d .
H21 H 0.2673 0.2239 0.0438 0.040 Uiso 1 1 calc R
C22 C 0.3006(3) 0.3789(4) 0.0387(3) 0.0397(12) Uani 1 1 d .
H22 H 0.2695 0.3945 -0.0187 0.048 Uiso 1 1 calc R
C23 C 0.3486(3) 0.4563(4) 0.0867(3) 0.0362(11) Uani 1 1 d .
H23 H 0.3514 0.5257 0.0624 0.043 Uiso 1 1 calc R
C24 C 0.3921(3) 0.4308(4) 0.1703(3) 0.0293(9) Uani 1 1 d .
H24 H 0.4252 0.4838 0.2027 0.035 Uiso 1 1 calc R
C25 C 0.5444(2) 0.2580(4) 0.3190(3) 0.0271(9) Uani 1 1 d .
C26 C 0.4795(2) 0.2480(4) 0.4680(3) 0.0298(9) Uani 1 1 d .
C27 C 0.4804(3) 0.4370(4) 0.3796(3) 0.0292(9) Uani 1 1 d .

loop_
_atom_site_aniso_label
_atom_site_aniso_U_11
_atom_site_aniso_U_22
_atom_site_aniso_U_33
_atom_site_aniso_U_23
_atom_site_aniso_U_13
_atom_site_aniso_U_12
Re1 0.01267(9) 0.01876(9) 0.01654(8) 0.00073(5) 0.00326(6) 0.00070(5)
P1 0.0229(6) 0.0241(5) 0.0223(4) -0.0028(4) 0.0023(4) 0.0003(4)
F1 0.0492(18) 0.0408(16) 0.0408(14) -0.0088(12) 0.0205(13) 0.0030(14)
O1 0.0208(15) 0.0228(14) 0.0225(12) 0.0063(10) 0.0066(11) -0.0008(11)
N1 0.0127(15) 0.0224(16) 0.0180(13) -0.0031(11) 0.0024(11) 0.0012(12)
C1 0.027(2) 0.022(2) 0.0200(17) -0.0018(14) 0.0098(15) -0.0019(16)
Re2 0.01169(9) 0.02468(10) 0.02148(9) -0.00122(5) 0.00044(6) 0.00194(6)
F2 0.0408(17) 0.0283(14) 0.0444(14) 0.0044(11) 0.0071(12) -0.0060(12)
O2 0.0134(13) 0.0254(14) 0.0196(12) 0.0007(10) 0.0030(10) -0.0016(11)
N2 0.0177(16) 0.0221(17) 0.0166(13) -0.0001(12) 0.0026(12) 0.0026(13)
C2 0.024(2) 0.0201(19) 0.0233(17) -0.0024(14) 0.0057(15) -0.0062(16)
F3 0.074(2) 0.0485(19) 0.0443(15) -0.0022(14) 0.0312(16) 0.0128(17)
O3 0.0220(15) 0.0260(15) 0.0246(13) -0.0032(11) 0.0041(11) -0.0020(12)
N3 0.0135(16) 0.0262(18) 0.0250(15) -0.0004(13) 0.0045(13) 0.0063(14)
C3 0.0181(19) 0.0234(19) 0.0177(16) -0.0081(14) 0.0032(14) -0.0002(16)
F4 0.0471(18) 0.0296(14) 0.0414(14) 0.0080(11) 0.0094(12) 0.0030(12)
O4 0.0216(18) 0.056(2) 0.071(2) -0.0034(19) 0.0177(17) 0.0055(17)
N4 0.0150(16) 0.0277(18) 0.0248(15) -0.0001(13) 0.0044(13) -0.0013(14)
C4 0.023(2) 0.020(2) 0.0252(18) 0.0009(14) 0.0047(16) 0.0031(15)
F5 0.0419(18) 0.0452(18) 0.0427(15) 0.0032(12) -0.0172(13) -0.0098(13)
O5 0.045(2) 0.061(2) 0.0303(16) 0.0134(16) -0.0066(15) -0.0051(18)
N5 0.0131(16) 0.0300(19) 0.0241(15) -0.0004(13) 0.0020(12) 0.0028(14)
C5 0.022(2) 0.025(2) 0.0238(18) 0.0026(15) 0.0020(16) 0.0047(16)
F6 0.0328(16) 0.057(2) 0.0505(16) 0.0042(14) -0.0122(13) -0.0053(15)
O6 0.042(2) 0.0328(19) 0.0490(19) -0.0077(15) -0.0001(16) -0.0066(16)
C6 0.020(2) 0.027(2) 0.0165(16) 0.0020(14) -0.0015(14) -0.0009(16)
C7 0.018(2) 0.024(2) 0.0186(16) 0.0006(14) 0.0074(14) 0.0012(15)
C8 0.0148(19) 0.026(2) 0.0259(18) 0.0018(14) 0.0054(15) -0.0030(15)
C9 0.021(2) 0.025(2) 0.0254(18) 0.0020(16) -0.0016(16) -0.0021(17)
C10 0.036(3) 0.031(2) 0.036(2) 0.0106(18) 0.0142(19) 0.0008(19)
C11 0.015(2) 0.034(2) 0.0301(19) -0.0062(17) 0.0065(16) -0.0013(17)
C12 0.026(2) 0.033(2) 0.0242(18) 0.0067(16) 0.0051(16) -0.0081(19)
C13 0.024(2) 0.043(3) 0.031(2) 0.0019(19) -0.0058(18) -0.013(2)
C14 0.025(2) 0.023(2) 0.0185(16) 0.0026(14) 0.0065(15) 0.0025(16)
C15 0.029(2) 0.027(2) 0.034(2) 0.0030(17) 0.0070(18) -0.0010(18)
C16 0.030(3) 0.030(2) 0.044(2) 0.0017(19) 0.010(2) -0.0067(19)
C17 0.033(3) 0.036(3) 0.048(3) -0.010(2) 0.012(2) -0.009(2)
C18 0.023(2) 0.034(2) 0.035(2) -0.0076(18) 0.0041(18) -0.0042(19)
C19 0.0153(19) 0.029(2) 0.0255(18) -0.0050(16) 0.0052(15) 0.0012(16)
C20 0.0147(19) 0.033(2) 0.0241(18) -0.0024(16) 0.0025(15) 0.0028(17)
C21 0.026(2) 0.045(3) 0.0267(19) -0.0053(18) -0.0025(17) -0.001(2)
C22 0.041(3) 0.046(3) 0.028(2) 0.003(2) -0.005(2) 0.010(2)
C23 0.037(3) 0.038(3) 0.032(2) 0.0099(19) 0.0014(19) 0.004(2)
C24 0.025(2) 0.030(2) 0.031(2) 0.0022(17) 0.0004(17) -0.0012(19)
C25 0.013(2) 0.032(2) 0.036(2) -0.0007(17) 0.0015(16) 0.0054(17)
C26 0.017(2) 0.036(2) 0.033(2) 0.0038(18) -0.0023(17) -0.0048(18)
C27 0.023(2) 0.036(2) 0.0273(19) -0.0036(18) 0.0021(17) -0.0003(19)

loop_
_atom_type_symbol
_atom_type_description
_atom_type_scat_dispersion_real
_atom_type_scat_dispersion_imag
_atom_type_scat_source
C C 0.0033 0.0016 'International Tables Vol C Tables 4.2.6.8 and 6.1.1.4'
H H 0.0000 0.0000 'International Tables Vol C Tables 4.2.6.8 and 6.1.1.4'
N N 0.0061 0.0033 'International Tables Vol C Tables 4.2.6.8 and 6.1.1.4'
O O 0.0106 0.0060 'International Tables Vol C Tables 4.2.6.8 and 6.1.1.4'
F F 0.0171 0.0103 'International Tables Vol C Tables 4.2.6.8 and 6.1.1.4'
P P 0.1023 0.0942 'International Tables Vol C Tables 4.2.6.8 and 6.1.1.4'
Re Re -1.0185 7.2310 'International Tables Vol C Tables 4.2.6.8 and 6.1.1.4'

loop_
_geom_angle_atom_site_label_1
_geom_angle_atom_site_label_2
_geom_angle_atom_site_label_3
_geom_angle
O3 Re1 O1 97.98(12)
O3 Re1 O2 166.04(12)
O1 Re1 O2 86.89(10)
O3 Re1 N2 93.39(13)
O1 Re1 N2 167.84(11)
O2 Re1 N2 83.04(11)
O3 Re1 N1 104.88(13)
O1 Re1 N1 87.67(11)
O2 Re1 N1 88.32(11)
N2 Re1 N1 85.23(12)
O3 Re1 C14 88.84(14)
O1 Re1 C14 89.59(12)
O2 Re1 C14 78.08(13)
N2 Re1 C14 94.97(13)
N1 Re1 C14 166.26(13)
F3 P1 F1 179.19(17)
F3 P1 F2 89.87(17)
F1 P1 F2 90.91(15)
F3 P1 F5 90.52(18)
F1 P1 F5 89.69(17)
F2 P1 F5 89.48(15)
F3 P1 F6 90.15(18)
F1 P1 F6 89.63(17)
F2 P1 F6 90.78(15)
F5 P1 F6 179.28(19)
F3 P1 F4 89.43(16)
F1 P1 F4 89.79(15)
F2 P1 F4 178.92(15)
F5 P1 F4 89.71(15)
F6 P1 F4 90.04(16)
C1 O1 Re1 121.4(2)
C3 N1 C4 120.6(3)
C3 N1 Re1 122.3(3)
C4 N1 Re1 117.0(2)
O1 C1 C2 125.1(4)
O1 C1 C10 114.0(4)
C2 C1 C10 120.9(4)
C25 Re2 C27 90.94(19)
C25 Re2 C26 89.11(18)
C27 Re2 C26 90.10(18)
C25 Re2 N3 173.37(15)
C27 Re2 N3 93.99(16)
C26 Re2 N3 95.31(16)
C25 Re2 N4 92.10(16)
C27 Re2 N4 171.03(15)
C26 Re2 N4 98.38(16)
N3 Re2 N4 82.38(13)
C25 Re2 N5 95.08(15)
C27 Re2 N5 96.16(15)
C26 Re2 N5 172.40(15)
N3 Re2 N5 79.99(12)
N4 Re2 N5 75.17(12)
C9 O2 Re1 123.5(2)
C7 N2 C6 120.7(3)
C7 N2 Re1 126.3(2)
C6 N2 Re1 112.3(2)
C1 C2 C3 126.8(4)
C1 C2 H2 116.6
C3 C2 H2 116.6
C14 N3 Re2 166.8(3)
N1 C3 C2 122.5(4)
N1 C3 C11 121.7(4)
C2 C3 C11 115.8(4)
C19 N4 C15 119.3(4)
C19 N4 Re2 116.7(3)
C15 N4 Re2 124.0(3)
N1 C4 C5 114.1(3)
N1 C4 H4A 108.7
C5 C4 H4A 108.7
N1 C4 H4B 108.7
C5 C4 H4B 108.7
H4A C4 H4B 107.6
C24 N5 C20 119.1(3)
C24 N5 Re2 124.4(3)
C20 N5 Re2 116.0(3)
C6 C5 C4 113.0(3)
C6 C5 H5A 109.0
C4 C5 H5A 109.0
C6 C5 H5B 109.0
C4 C5 H5B 109.0
H5A C5 H5B 107.8
N2 C6 C5 109.6(3)
N2 C6 H6A 109.7
C5 C6 H6A 109.7
N2 C6 H6B 109.7
C5 C6 H6B 109.7
H6A C6 H6B 108.2
N2 C7 C8 121.2(3)
N2 C7 C12 121.3(3)
C8 C7 C12 117.2(3)
C9 C8 C7 123.2(4)
C9 C8 H8 118.4
C7 C8 H8 118.4
O2 C9 C8 124.3(3)
O2 C9 C13 115.4(3)
C8 C9 C13 120.3(4)
C1 C10 H10A 109.5
C1 C10 H10B 109.5
H10A C10 H10B 109.5
C1 C10 H10C 109.5
H10A C10 H10C 109.5
H10B C10 H10C 109.5
C3 C11 H11A 109.5
C3 C11 H11B 109.5
H11A C11 H11B 109.5
C3 C11 H11C 109.5
H11A C11 H11C 109.5
H11B C11 H11C 109.5
C7 C12 H12A 109.5
C7 C12 H12B 109.5
H12A C12 H12B 109.5
C7 C12 H12C 109.5
H12A C12 H12C 109.5
H12B C12 H12C 109.5
C9 C13 H13A 109.5
C9 C13 H13B 109.5
H13A C13 H13B 109.5
C9 C13 H13C 109.5
H13A C13 H13C 109.5
H13B C13 H13C 109.5
N3 C14 Re1 177.0(3)
N4 C15 C16 121.6(4)
N4 C15 H15 119.2
C16 C15 H15 119.2
C15 C16 C17 119.6(4)
C15 C16 H16 120.2
C17 C16 H16 120.2
C18 C17 C16 119.3(4)
C18 C17 H17 120.4
C16 C17 H17 120.4
C17 C18 C19 119.2(4)
C17 C18 H18 120.4
C19 C18 H18 120.4
N4 C19 C18 121.0(4)
N4 C19 C20 115.9(3)
C18 C19 C20 123.0(4)
N5 C20 C21 120.7(4)
N5 C20 C19 115.4(3)
C21 C20 C19 123.8(4)
C22 C21 C20 119.8(4)
C22 C21 H21 120.1
C20 C21 H21 120.1
C21 C22 C23 118.7(4)
C21 C22 H22 120.6
C23 C22 H22 120.6
C24 C23 C22 118.8(4)
C24 C23 H23 120.6
C22 C23 H23 120.6
N5 C24 C23 122.7(4)
N5 C24 H24 118.7
C23 C24 H24 118.7
O4 C25 Re2 177.6(4)
O5 C26 Re2 178.4(5)
O6 C27 Re2 176.8(4)

loop_
_geom_bond_atom_site_label_1
_geom_bond_atom_site_label_2
_geom_bond_distance
Re1 O3 1.687(3)
Re1 O1 2.035(2)
Re1 O2 2.046(2)
Re1 N2 2.073(3)
Re1 N1 2.080(3)
Re1 C14 2.112(4)
P1 F3 1.593(3)
P1 F1 1.594(3)
P1 F2 1.595(3)
P1 F5 1.596(3)
P1 F6 1.597(3)
P1 F4 1.605(3)
O1 C1 1.309(5)
N1 C3 1.321(5)
N1 C4 1.472(5)
C1 C2 1.371(6)
C1 C10 1.493(5)
Re2 C25 1.914(4)
Re2 C27 1.920(5)
Re2 C26 1.931(4)
Re2 N3 2.123(3)
Re2 N4 2.168(3)
Re2 N5 2.179(3)
O2 C9 1.303(5)
N2 C7 1.315(5)
N2 C6 1.479(5)
C2 C3 1.428(5)
C2 H2 0.9500
N3 C14 1.143(5)
C3 C11 1.509(5)
O4 C25 1.144(5)
N4 C19 1.347(5)
N4 C15 1.354(5)
C4 C5 1.533(5)
C4 H4A 0.9900
C4 H4B 0.9900
O5 C26 1.147(5)
N5 C24 1.334(5)
N5 C20 1.360(5)
C5 C6 1.531(6)
C5 H5A 0.9900
C5 H5B 0.9900
O6 C27 1.157(5)
C6 H6A 0.9900
C6 H6B 0.9900
C7 C8 1.425(5)
C7 C12 1.502(5)
C8 C9 1.368(5)
C8 H8 0.9500
C9 C13 1.502(5)
C10 H10A 0.9800
C10 H10B 0.9800
C10 H10C 0.9800
C11 H11A 0.9800
C11 H11B 0.9800
C11 H11C 0.9800
C12 H12A 0.9800
C12 H12B 0.9800
C12 H12C 0.9800
C13 H13A 0.9800
C13 H13B 0.9800
C13 H13C 0.9800
C15 C16 1.364(6)
C15 H15 0.9500
C16 C17 1.381(6)
C16 H16 0.9500
C17 C18 1.375(7)
C17 H17 0.9500
C18 C19 1.391(6)
C18 H18 0.9500
C19 C20 1.478(6)
C20 C21 1.387(5)
C21 C22 1.384(7)
C21 H21 0.9500
C22 C23 1.387(7)
C22 H22 0.9500
C23 C24 1.380(5)
C23 H23 0.9500
C24 H24 0.9500
